data_4118468
loop_
_publ_author_name
'Debabrata Mukherjee'
'Arkady Ellern'
'Aaron D. Sadow'

_publ_contact_author_address
;1605 Gilman Hall
Department of Chemistry
Iowa State University
Ames IA 50011
USA
;
_publ_contact_author_email sadow@iastate.edu
_publ_contact_author_fax +1-515-294-0105
_publ_contact_author_name 'Aaron D. Sadow'
_publ_contact_author_phone +1-515-294-8069
_publ_section_title
;
 Remarkably Robust Monomeric Alkylperoxyzinc Compounds from
 Tris(oxazolinyl)boratozinc Alkyls and O2
;
_journal_name_full 'Journal of the American Chemical Society'
_journal_page_first 13018
_journal_page_last 13026
_journal_paper_doi 10.1021/ja303440n
_journal_volume 134
_journal_year 2012
_chemical_formula_moiety 'C42 H58 B2 N6 O6 Zn, 2(C7 H8)'
_chemical_formula_sum 'C59.5 H78 B2 N6 O6 Zn'
_chemical_formula_weight 1060.27
_chemical_name_common ToM2Zn
_chemical_name_systematic bis(tris(4,4-dimethyl-2-oxazolinyl)phenyl)borato)zinc
_space_group_IT_number 2
_symmetry_cell_setting triclinic
_symmetry_space_group_name_Hall '-P 1'
_symmetry_space_group_name_H-M 'P -1'
_atom_sites_solution_hydrogens geom
_atom_sites_solution_primary direct
_atom_sites_solution_secondary difmap
_audit_creation_method 'APEX2 v2010.3-0'
_cell_angle_alpha 99.376(6)
_cell_angle_beta 104.706(5)
_cell_angle_gamma 94.808(5)
_cell_formula_units_Z 2
_cell_length_a 10.829(3)
_cell_length_b 16.664(4)
_cell_length_c 17.448(5)
_cell_measurement_reflns_used 2350
_cell_measurement_temperature 173.(2)
_cell_measurement_theta_max 22.3955
_cell_measurement_theta_min 2.3799
_cell_volume 2978.8(14)
_computing_cell_refinement 'SAINT V7.66A (Bruker AXS, 2009)'
_computing_data_collection 'APEX2 Suite (Bruker AXS, 2009)'
_computing_data_reduction 'SAINT V7.66A (Bruker AXS, 2009)'
_computing_molecular_graphics 'XSHELL (Bruker AXS, 2007)'
_computing_publication_material 'APEX2 Suite (Bruker AXS, 2009)'
_computing_structure_refinement 'SHELXL-97 (Sheldrick, 2008)'
_computing_structure_solution 'SHELXS-97 (Sheldrick, 2008)'
_diffrn_ambient_temperature 173.(2)
_diffrn_detector_area_resol_mean 8.3333
_diffrn_measured_fraction_theta_full 0.951
_diffrn_measured_fraction_theta_max 0.951
_diffrn_measurement_device_type ' BRUKER APEX2 CCD Diffractometer'
_diffrn_measurement_method '\w scan'
_diffrn_radiation_type MoK\a
_diffrn_radiation_wavelength 0.71073
_diffrn_reflns_av_R_equivalents 0.0293
_diffrn_reflns_av_sigmaI/netI 0.0766
_diffrn_reflns_limit_h_max 12
_diffrn_reflns_limit_h_min -11
_diffrn_reflns_limit_k_max 16
_diffrn_reflns_limit_k_min -18
_diffrn_reflns_limit_l_max 16
_diffrn_reflns_limit_l_min -19
_diffrn_reflns_number 9893
_diffrn_reflns_theta_full 23.26
_diffrn_reflns_theta_max 23.26
_diffrn_reflns_theta_min 1.58
_exptl_absorpt_coefficient_mu 0.465
_exptl_absorpt_correction_T_max 0.95
_exptl_absorpt_correction_T_min 0.83
_exptl_absorpt_correction_type multi-scan
_exptl_absorpt_process_details 'SADABS V2008/1 (Bruker AXS)'
_exptl_crystal_colour colourless
_exptl_crystal_density_diffrn 1.182
_exptl_crystal_description block
_exptl_crystal_F_000 1130
_exptl_crystal_size_max 0.24
_exptl_crystal_size_mid 0.12
_exptl_crystal_size_min 0.11
_platon_squeeze_details
;
;
_refine_diff_density_max 2.010
_refine_diff_density_min -0.688
_refine_ls_extinction_method none
_refine_ls_goodness_of_fit_ref 1.060
_refine_ls_hydrogen_treatment constr
_refine_ls_matrix_type full
_refine_ls_number_parameters 630
_refine_ls_number_reflns 8134
_refine_ls_number_restraints 114
_refine_ls_restrained_S_all 1.062
_refine_ls_R_factor_all 0.1027
_refine_ls_R_factor_gt 0.0839
_refine_ls_shift/su_max 0.002
_refine_ls_shift/su_mean 0.000
_refine_ls_structure_factor_coef Fsqd
_refine_ls_weighting_details 'calc w=1/[\s^2^(Fo^2^)+(0.1689P)^2^+2.1038P] where P=(Fo^2^+2Fc^2^)/3'
_refine_ls_weighting_scheme calc
_refine_ls_wR_factor_gt 0.2351
_refine_ls_wR_factor_ref 0.2505
_reflns_number_gt 6318
_reflns_number_total 8134
_reflns_threshold_expression >2sigma(I)
_cod_data_source_file ja303440n_si_012.cif
_cod_data_source_block I
_cod_original_formula_sum 'C59.50 H78 B2 N6 O6 Zn'
_cod_database_code 4118468

loop_
_symmetry_equiv_pos_as_xyz
'x, y, z'
'-x, -y, -z'

loop_
_atom_site_type_symbol
_atom_site_label
_atom_site_fract_x
_atom_site_fract_y
_atom_site_fract_z
_atom_site_U_iso_or_equiv
_atom_site_adp_type
_atom_site_calc_flag
_atom_site_refinement_flags
_atom_site_occupancy
Zn Zn1 0.71491(5) 0.82740(4) 0.71942(3) 0.0220(2) Uani d . 1
B B1 0.4365(6) 0.7879(4) 0.5625(4) 0.0349(16) Uani d . 1
B B2 0.9894(6) 0.7985(4) 0.8587(4) 0.0353(16) Uani d . 1
C C1 0.5554(7) 0.7475(4) 0.8529(4) 0.0476(17) Uani d . 1
H H1A 0.6488 0.7637 0.868 0.071 Uiso calc R 1
H H1B 0.5345 0.7096 0.8866 0.071 Uiso calc R 1
H H1C 0.5123 0.7964 0.8611 0.071 Uiso calc R 1
C C2 0.5095(5) 0.7053(4) 0.7641(3) 0.0326(13) Uani d . 1
C C3 0.5687(8) 0.6272(4) 0.7517(5) 0.0539(18) Uani d . 1
H H3A 0.5367 0.5997 0.6949 0.081 Uiso calc R 1
H H3B 0.5452 0.5909 0.7861 0.081 Uiso calc R 1
H H3C 0.6626 0.6402 0.7658 0.081 Uiso calc R 1
C C4 0.3639(6) 0.6934(5) 0.7324(4) 0.059(2) Uani d . 1
H H4A 0.3275 0.6366 0.7317 0.07 Uiso calc R 1
H H4B 0.3253 0.7322 0.7658 0.07 Uiso calc R 1
C C5 0.4501(5) 0.7533(4) 0.6467(4) 0.0350(14) Uani d . 1
C C6 0.8589(5) 0.9755(4) 0.6436(4) 0.0353(14) Uani d . 1
H H6A 0.884 0.9812 0.7025 0.053 Uiso calc R 1
H H6B 0.8958 1.0246 0.6288 0.053 Uiso calc R 1
H H6C 0.891 0.9271 0.6194 0.053 Uiso calc R 1
C C7 0.7127(5) 0.9657(3) 0.6128(3) 0.0282(12) Uani d . 1
C C8 0.6570(6) 1.0402(4) 0.6491(4) 0.0377(14) Uani d . 1
H H8A 0.5631 1.0321 0.6275 0.057 Uiso calc R 1
H H8B 0.6929 1.0899 0.6348 0.057 Uiso calc R 1
H H8C 0.6797 1.0461 0.7079 0.057 Uiso calc R 1
C C9 0.6618(6) 0.9497(4) 0.5215(3) 0.0368(14) Uani d . 1
H H9A 0.6472 1.0014 0.5016 0.044 Uiso calc R 1
H H9B 0.7217 0.9217 0.4954 0.044 Uiso calc R 1
C C10 0.5522(5) 0.8597(4) 0.5710(3) 0.0291(13) Uani d . 1
C C11 0.3256(12) 0.6139(8) 0.3067(6) 0.125(5) Uani d . 1
H H11A 0.2503 0.6253 0.3261 0.187 Uiso calc R 1
H H11B 0.3136 0.5564 0.2795 0.187 Uiso calc R 1
H H11C 0.3356 0.6496 0.2687 0.187 Uiso calc R 1
C C12 0.4465(8) 0.6302(5) 0.3784(5) 0.060(2) Uani d . 1
C C13 0.5664(11) 0.6220(6) 0.3491(7) 0.111(4) Uani d . 1
H H13A 0.5774 0.6649 0.3182 0.167 Uiso calc R 1
H H13B 0.5573 0.568 0.3146 0.167 Uiso calc R 1
H H13C 0.6418 0.6277 0.3957 0.167 Uiso calc R 1
C C14 0.4386(11) 0.5783(5) 0.4387(5) 0.081(3) Uani d . 1
H H14A 0.3614 0.5366 0.4183 0.097 Uiso calc R 1
H H14B 0.516 0.55 0.4513 0.097 Uiso calc R 1
C C15 0.4435(6) 0.7114(4) 0.4929(4) 0.0440(16) Uani d . 1
C C16 0.3016(5) 0.8268(4) 0.5413(4) 0.0389(15) Uani d . 1
C C17 0.2120(6) 0.8058(4) 0.4665(4) 0.0445(16) Uani d . 1
H H17 0.2297 0.7675 0.4252 0.053 Uiso calc R 1
C C18 0.0975(7) 0.8390(5) 0.4502(5) 0.058(2) Uani d . 1
H H18 0.037 0.8223 0.3988 0.07 Uiso calc R 1
C C19 0.0709(7) 0.8954(5) 0.5075(5) 0.059(2) Uani d . 1
H H19 -0.0065 0.9194 0.4955 0.071 Uiso calc R 1
C C20 0.1560(8) 0.9174(5) 0.5827(6) 0.066(2) Uani d . 1
H H20 0.1375 0.9556 0.6236 0.08 Uiso calc R 1
C C21 0.2708(7) 0.8825(5) 0.5980(4) 0.0512(17) Uani d . 1
H H21 0.3299 0.8982 0.65 0.061 Uiso calc R 1
C C22 0.8433(8) 0.7421(5) 0.5567(4) 0.064(2) Uani d . 1
H H22A 0.756 0.7574 0.5437 0.096 Uiso calc R 1
H H22B 0.854 0.7038 0.5107 0.096 Uiso calc R 1
H H22C 0.9062 0.7913 0.5686 0.096 Uiso calc R 1
C C23 0.8645(5) 0.7009(4) 0.6308(4) 0.0349(14) Uani d . 1
C C24 0.7630(8) 0.6287(4) 0.6120(5) 0.059(2) Uani d . 1
H H24A 0.7786 0.5988 0.6568 0.089 Uiso calc R 1
H H24B 0.7656 0.5923 0.5625 0.089 Uiso calc R 1
H H24C 0.6782 0.6476 0.6045 0.089 Uiso calc R 1
C C25 1.0000(7) 0.6801(6) 0.6575(5) 0.073(3) Uani d . 1
H H25A 1.0032 0.6211 0.6393 0.088 Uiso calc R 1
H H25B 1.0597 0.7128 0.6362 0.088 Uiso calc R 1
C C26 0.9472(6) 0.7518(4) 0.7647(4) 0.0359(14) Uani d . 1
C C27 0.6300(5) 0.9756(4) 0.8516(4) 0.0364(14) Uani d . 1
H H27A 0.6047 0.9758 0.7936 0.055 Uiso calc R 1
H H27B 0.6135 1.0269 0.8813 0.055 Uiso calc R 1
H H27C 0.5798 0.9292 0.8626 0.055 Uiso calc R 1
C C28 0.7721(5) 0.9674(3) 0.8785(3) 0.0293(12) Uani d . 1
C C29 0.8554(5) 1.0427(4) 0.8714(3) 0.0346(14) Uani d . 1
H H29A 0.9463 1.0344 0.8871 0.052 Uiso calc R 1
H H29B 0.8418 1.091 0.907 0.052 Uiso calc R 1
H H29C 0.8318 1.051 0.8154 0.052 Uiso calc R 1
C C30 0.8160(6) 0.9481(4) 0.9633(3) 0.0366(14) Uani d . 1
H H30A 0.8517 0.9987 1.0042 0.044 Uiso calc R 1
H H30B 0.7439 0.9191 0.9777 0.044 Uiso calc R 1
C C31 0.8914(5) 0.8618(3) 0.8771(3) 0.0293(13) Uani d . 1
C C32 0.9965(14) 0.7288(8) 1.0998(8) 0.130(5) Uani d . 1
H H32A 1.076 0.7447 1.1438 0.195 Uiso calc R 1
H H32B 0.9324 0.6976 1.1181 0.195 Uiso calc R 1
H H32C 0.963 0.7782 1.0837 0.195 Uiso calc R 1
C C33 1.0252(10) 0.6750(6) 1.0267(6) 0.078(3) Uani d . 1
C C34 1.1076(12) 0.6144(7) 1.0557(7) 0.108(4) Uani d . 1
H H34A 1.1309 0.5827 1.0102 0.162 Uiso calc R 1
H H34B 1.0609 0.5774 1.08 0.162 Uiso calc R 1
H H34C 1.1859 0.6428 1.096 0.162 Uiso calc R 1
C C35 0.8998(9) 0.6333(6) 0.9646(7) 0.088(3) Uani d . 1
H H35A 0.9083 0.5768 0.9403 0.106 Uiso calc R 1
H H35B 0.8269 0.6317 0.9892 0.106 Uiso calc R 1
C C36 0.9956(7) 0.7359(4) 0.9193(5) 0.0510(18) Uani d . 1
C C37 1.1253(6) 0.8598(4) 0.8697(4) 0.0449(16) Uani d . 1
C C38 1.1176(7) 0.9184(5) 0.8188(4) 0.057(2) Uani d . 1
H H38 1.0391 0.9178 0.779 0.068 Uiso calc R 1
C C39 1.2219(7) 0.9770(5) 0.8251(5) 0.063(2) Uani d . 1
H H39 1.2142 1.0155 0.7902 0.076 Uiso calc R 1
C C40 1.3343(7) 0.9778(5) 0.8820(5) 0.059(2) Uani d . 1
H H40 1.4051 1.0183 0.888 0.071 Uiso calc R 1
C C41 1.3461(6) 0.9198(5) 0.9312(5) 0.0545(19) Uani d . 1
H H41 1.4262 0.9189 0.969 0.065 Uiso calc R 1
C C42 1.2401(7) 0.8627(5) 0.9252(4) 0.0514(18) Uani d . 1
H H42 1.2486 0.8249 0.9609 0.062 Uiso calc R 1
C C50 0.6982(16) 0.8404(9) 0.3173(8) 0.156(4) Uani d U 1
H H50A 0.6511 0.8263 0.3554 0.235 Uiso calc R 1
H H50B 0.7275 0.8995 0.3301 0.235 Uiso calc R 1
H H50C 0.7729 0.8103 0.3216 0.235 Uiso calc R 1
C C51 0.6145(9) 0.8185(4) 0.2361(4) 0.117(2) Uani d GU 1
C C52 0.4809(9) 0.8089(4) 0.2084(5) 0.119(2) Uani d GU 1
H H52B 0.4306 0.8163 0.2458 0.142 Uiso calc R 1
C C53 0.4209(6) 0.7887(5) 0.1261(5) 0.114(2) Uani d GU 1
H H53 0.3296 0.7821 0.1072 0.137 Uiso calc R 1
C C54 0.4945(8) 0.7779(5) 0.0714(4) 0.116(2) Uani d GU 1
H H54 0.4535 0.7641 0.0151 0.14 Uiso calc R 1
C C55 0.6280(8) 0.7874(5) 0.0990(5) 0.120(2) Uani d GU 1
H H55 0.6783 0.7801 0.0616 0.144 Uiso calc R 1
C C56 0.6880(6) 0.8077(5) 0.1814(6) 0.119(2) Uani d GU 1
H H56 0.7793 0.8142 0.2002 0.143 Uiso calc R 1
C C60 0.502(2) 0.4403(11) 0.8846(12) 0.198(5) Uani d U 1
H H60A 0.4948 0.3921 0.9095 0.297 Uiso calc R 1
H H60B 0.5667 0.4831 0.9223 0.297 Uiso calc R 1
H H60C 0.5283 0.425 0.835 0.297 Uiso calc R 1
C C61 0.3731(11) 0.4722(8) 0.8646(7) 0.176(4) Uani d GU 1
C C62 0.2688(15) 0.4185(5) 0.8134(7) 0.179(4) Uani d GU 1
H H62 0.2794 0.3635 0.7942 0.215 Uiso calc R 1
C C63 0.1491(12) 0.4452(7) 0.7903(6) 0.185(4) Uani d GU 1
H H63 0.0778 0.4085 0.7553 0.222 Uiso calc R 1
C C64 0.1336(11) 0.5257(8) 0.8183(7) 0.182(4) Uani d GU 1
H H64 0.0518 0.544 0.8025 0.219 Uiso calc R 1
C C65 0.2378(14) 0.5795(5) 0.8695(6) 0.174(4) Uani d GU 1
H H65 0.2272 0.6345 0.8887 0.208 Uiso calc R 1
C C66 0.3576(12) 0.5527(7) 0.8927(5) 0.172(4) Uani d GU 1
H H66 0.4288 0.5895 0.9277 0.206 Uiso calc R 1
N N1 0.5468(4) 0.7593(3) 0.7095(3) 0.0290(11) Uani d . 1
N N2 0.6517(4) 0.8902(3) 0.6321(3) 0.0253(10) Uani d . 1
N N3 0.4561(8) 0.7156(4) 0.4237(4) 0.071(2) Uani d . 1
N N4 0.8540(4) 0.7579(3) 0.7050(3) 0.0289(11) Uani d . 1
N N5 0.8040(4) 0.8921(3) 0.8293(3) 0.0243(10) Uani d . 1
N N6 1.0820(6) 0.7311(4) 0.9838(4) 0.0585(16) Uani d . 1
O O1 0.3409(4) 0.7098(3) 0.6507(3) 0.0501(12) Uani d . 1
O O2 0.5408(4) 0.8968(2) 0.5071(2) 0.0359(10) Uani d . 1
O O3 0.4306(6) 0.6340(3) 0.5095(3) 0.0728(16) Uani d . 1
O O4 1.0324(4) 0.7018(3) 0.7463(3) 0.0577(14) Uani d . 1
O O5 0.9146(4) 0.8956(2) 0.9568(2) 0.0348(9) Uani d . 1
O O6 0.8833(5) 0.6873(4) 0.9044(5) 0.090(2) Uani d . 1

loop_
_atom_site_aniso_label
_atom_site_aniso_U_11
_atom_site_aniso_U_22
_atom_site_aniso_U_33
_atom_site_aniso_U_12
_atom_site_aniso_U_13
_atom_site_aniso_U_23
Zn1 0.0203(4) 0.0214(4) 0.0217(4) 0.0019(2) 0.0035(3) 0.0008(2)
B1 0.022(3) 0.041(4) 0.035(4) -0.004(3) -0.001(3) 0.006(3)
B2 0.030(4) 0.039(4) 0.033(4) 0.011(3) 0.000(3) 0.005(3)
C1 0.059(4) 0.053(4) 0.032(3) -0.003(3) 0.020(3) 0.005(3)
C2 0.032(3) 0.032(3) 0.032(3) -0.003(3) 0.008(3) 0.008(3)
C3 0.076(5) 0.035(4) 0.056(4) 0.001(3) 0.028(4) 0.012(3)
C4 0.043(4) 0.081(6) 0.055(4) -0.010(4) 0.011(3) 0.036(4)
C5 0.029(3) 0.035(3) 0.039(4) -0.003(3) 0.007(3) 0.007(3)
C6 0.026(3) 0.036(3) 0.041(3) 0.001(3) 0.005(3) 0.008(3)
C7 0.026(3) 0.026(3) 0.032(3) 0.001(2) 0.006(2) 0.009(2)
C8 0.034(3) 0.037(4) 0.040(4) 0.006(3) 0.003(3) 0.011(3)
C9 0.035(3) 0.039(4) 0.035(3) -0.002(3) 0.005(3) 0.013(3)
C10 0.022(3) 0.035(3) 0.029(3) 0.004(2) 0.004(2) 0.009(3)
C11 0.138(11) 0.140(11) 0.067(7) 0.055(9) -0.013(7) -0.020(7)
C12 0.082(6) 0.043(4) 0.053(5) 0.008(4) 0.026(4) -0.008(4)
C13 0.134(10) 0.071(7) 0.126(9) -0.011(6) 0.074(8) -0.040(6)
C14 0.127(8) 0.048(5) 0.059(5) -0.004(5) 0.026(5) -0.009(4)
C15 0.039(4) 0.042(4) 0.042(4) -0.011(3) 0.003(3) 0.002(3)
C16 0.027(3) 0.046(4) 0.048(4) 0.003(3) 0.010(3) 0.023(3)
C17 0.038(4) 0.054(4) 0.041(4) 0.007(3) 0.005(3) 0.013(3)
C18 0.036(4) 0.078(6) 0.057(5) -0.001(4) 0.000(3) 0.028(4)
C19 0.046(4) 0.073(5) 0.073(6) 0.016(4) 0.023(4) 0.039(5)
C20 0.058(5) 0.065(5) 0.093(7) 0.016(4) 0.045(5) 0.020(5)
C21 0.050(4) 0.058(5) 0.046(4) 0.004(3) 0.017(3) 0.004(3)
C22 0.092(6) 0.059(5) 0.052(5) 0.021(4) 0.040(4) 0.008(4)
C23 0.034(3) 0.031(3) 0.035(3) 0.004(3) 0.011(3) -0.009(3)
C24 0.072(5) 0.037(4) 0.062(5) -0.011(4) 0.034(4) -0.021(3)
C25 0.051(5) 0.090(6) 0.063(5) 0.024(4) 0.007(4) -0.027(5)
C26 0.036(3) 0.025(3) 0.044(4) 0.003(3) 0.011(3) -0.002(3)
C27 0.028(3) 0.034(3) 0.043(4) 0.010(3) 0.006(3) 0.000(3)
C28 0.032(3) 0.027(3) 0.025(3) 0.007(2) 0.006(2) -0.006(2)
C29 0.034(3) 0.033(3) 0.029(3) 0.003(3) 0.004(3) -0.005(3)
C30 0.041(3) 0.037(4) 0.031(3) 0.009(3) 0.013(3) -0.004(3)
C31 0.028(3) 0.030(3) 0.026(3) -0.003(2) 0.006(2) -0.003(2)
C32 0.203(14) 0.111(10) 0.122(10) 0.021(9) 0.111(10) 0.047(8)
C33 0.089(7) 0.071(6) 0.081(6) 0.015(5) 0.023(5) 0.033(5)
C34 0.156(11) 0.080(7) 0.104(8) 0.038(7) 0.041(8) 0.045(7)
C35 0.087(7) 0.062(6) 0.118(8) 0.004(5) 0.019(6) 0.043(6)
C36 0.052(4) 0.045(4) 0.059(5) 0.019(3) 0.015(4) 0.014(4)
C37 0.034(3) 0.053(4) 0.036(4) 0.011(3) -0.001(3) -0.012(3)
C38 0.043(4) 0.071(5) 0.049(4) -0.005(4) -0.001(3) 0.018(4)
C39 0.057(5) 0.069(5) 0.067(5) 0.005(4) 0.018(4) 0.023(4)
C40 0.041(4) 0.067(5) 0.069(5) 0.007(4) 0.021(4) -0.001(4)
C41 0.033(4) 0.063(5) 0.060(5) 0.001(3) 0.013(3) -0.006(4)
C42 0.052(4) 0.056(5) 0.043(4) 0.013(4) 0.010(3) 0.000(3)
C50 0.216(9) 0.107(7) 0.114(6) -0.005(8) 0.001(6) 0.012(7)
C51 0.152(5) 0.074(4) 0.114(5) 0.022(4) 0.020(4) 0.011(4)
C52 0.151(5) 0.078(4) 0.122(5) 0.034(5) 0.029(4) 0.009(4)
C53 0.140(5) 0.080(4) 0.121(5) 0.039(4) 0.025(4) 0.014(4)
C54 0.138(5) 0.086(4) 0.124(5) 0.035(5) 0.028(4) 0.020(4)
C55 0.142(5) 0.089(4) 0.127(5) 0.026(5) 0.028(4) 0.021(4)
C56 0.146(5) 0.083(4) 0.124(5) 0.020(4) 0.026(4) 0.018(4)
C60 0.306(12) 0.154(9) 0.201(10) 0.095(8) 0.145(10) 0.072(9)
C61 0.290(11) 0.138(6) 0.187(8) 0.079(6) 0.174(8) 0.083(6)
C62 0.293(11) 0.141(7) 0.188(8) 0.074(7) 0.173(8) 0.080(6)
C63 0.292(11) 0.150(7) 0.193(8) 0.068(7) 0.167(8) 0.081(6)
C64 0.292(11) 0.147(7) 0.192(8) 0.070(7) 0.170(8) 0.085(6)
C65 0.289(11) 0.134(7) 0.188(8) 0.073(6) 0.178(8) 0.085(6)
C66 0.290(11) 0.132(6) 0.185(8) 0.072(6) 0.177(8) 0.089(6)
N1 0.029(3) 0.031(3) 0.025(2) 0.000(2) 0.006(2) 0.004(2)
N2 0.023(2) 0.027(2) 0.024(2) -0.0019(19) 0.003(2) 0.005(2)
N3 0.112(6) 0.054(4) 0.055(4) 0.008(4) 0.042(4) 0.004(3)
N4 0.026(2) 0.026(3) 0.030(3) -0.0004(19) 0.007(2) -0.005(2)
N5 0.019(2) 0.024(2) 0.027(2) 0.0045(18) 0.0003(19) 0.0038(19)
N6 0.061(4) 0.059(4) 0.057(4) 0.009(3) 0.013(3) 0.021(3)
O1 0.030(2) 0.070(3) 0.047(3) -0.015(2) 0.004(2) 0.024(2)
O2 0.033(2) 0.043(2) 0.027(2) -0.0011(18) 0.0003(17) 0.0084(19)
O3 0.118(5) 0.037(3) 0.064(3) -0.004(3) 0.036(3) 0.002(3)
O4 0.045(3) 0.062(3) 0.054(3) 0.032(2) 0.003(2) -0.019(2)
O5 0.037(2) 0.039(2) 0.023(2) 0.0073(18) 0.0003(17) 0.0003(18)
O6 0.055(3) 0.066(4) 0.138(6) -0.009(3) -0.009(4) 0.050(4)

loop_
_atom_type_symbol
_atom_type_description
_atom_type_scat_dispersion_real
_atom_type_scat_dispersion_imag
_atom_type_scat_source
C C 0.0033 0.0016 'International Tables Vol C Tables 4.2.6.8 and 6.1.1.4'
H H 0.0000 0.0000 'International Tables Vol C Tables 4.2.6.8 and 6.1.1.4'
N N 0.0061 0.0033 'International Tables Vol C Tables 4.2.6.8 and 6.1.1.4'
O O 0.0106 0.0060 'International Tables Vol C Tables 4.2.6.8 and 6.1.1.4'
B B 0.0013 0.0007 'International Tables Vol C Tables 4.2.6.8 and 6.1.1.4'
Zn Zn 0.2839 1.4301 'International Tables Vol C Tables 4.2.6.8 and 6.1.1.4'

loop_
_geom_angle_atom_site_label_1
_geom_angle_atom_site_label_2
_geom_angle_atom_site_label_3
_geom_angle
N5 Zn1 N2 117.30(18)
N5 Zn1 N4 98.36(18)
N2 Zn1 N4 115.96(18)
N5 Zn1 N1 115.66(18)
N2 Zn1 N1 98.15(18)
N4 Zn1 N1 112.39(18)
C10 B1 C16 107.7(5)
C10 B1 C15 108.5(5)
C16 B1 C15 113.0(5)
C10 B1 C5 111.8(5)
C16 B1 C5 108.3(5)
C15 B1 C5 107.6(5)
C36 B2 C31 107.6(5)
C36 B2 C26 112.2(5)
C31 B2 C26 111.8(5)
C36 B2 C37 116.4(5)
C31 B2 C37 103.2(5)
C26 B2 C37 105.3(5)
C2 C1 H1A 109.5
C2 C1 H1B 109.5
H1A C1 H1B 109.5
C2 C1 H1C 109.5
H1A C1 H1C 109.5
H1B C1 H1C 109.5
C3 C2 N1 108.0(5)
C3 C2 C4 113.6(6)
N1 C2 C4 100.9(5)
C3 C2 C1 110.1(5)
N1 C2 C1 111.8(5)
C4 C2 C1 112.2(5)
C2 C3 H3A 109.5
C2 C3 H3B 109.5
H3A C3 H3B 109.5
C2 C3 H3C 109.5
H3A C3 H3C 109.5
H3B C3 H3C 109.5
O1 C4 C2 103.9(5)
O1 C4 H4A 111.0
C2 C4 H4A 111.0
O1 C4 H4B 111.0
C2 C4 H4B 111.0
H4A C4 H4B 109.0
N1 C5 O1 114.3(5)
N1 C5 B1 131.4(5)
O1 C5 B1 114.3(5)
C7 C6 H6A 109.5
C7 C6 H6B 109.5
H6A C6 H6B 109.5
C7 C6 H6C 109.5
H6A C6 H6C 109.5
H6B C6 H6C 109.5
N2 C7 C9 101.2(4)
N2 C7 C6 111.5(4)
C9 C7 C6 114.3(5)
N2 C7 C8 108.4(4)
C9 C7 C8 109.2(5)
C6 C7 C8 111.6(5)
C7 C8 H8A 109.5
C7 C8 H8B 109.5
H8A C8 H8B 109.5
C7 C8 H8C 109.5
H8A C8 H8C 109.5
H8B C8 H8C 109.5
O2 C9 C7 102.6(4)
O2 C9 H9A 111.2
C7 C9 H9A 111.2
O2 C9 H9B 111.2
C7 C9 H9B 111.2
H9A C9 H9B 109.2
N2 C10 O2 114.7(5)
N2 C10 B1 130.0(5)
O2 C10 B1 115.2(5)
C12 C11 H11A 109.5
C12 C11 H11B 109.5
H11A C11 H11B 109.5
C12 C11 H11C 109.5
H11A C11 H11C 109.5
H11B C11 H11C 109.5
C14 C12 N3 104.0(6)
C14 C12 C13 112.0(8)
N3 C12 C13 108.7(7)
C14 C12 C11 112.6(9)
N3 C12 C11 108.7(7)
C13 C12 C11 110.5(8)
C12 C13 H13A 109.5
C12 C13 H13B 109.5
H13A C13 H13B 109.5
C12 C13 H13C 109.5
H13A C13 H13C 109.5
H13B C13 H13C 109.5
O3 C14 C12 105.4(6)
O3 C14 H14A 110.7
C12 C14 H14A 110.7
O3 C14 H14B 110.7
C12 C14 H14B 110.7
H14A C14 H14B 108.8
N3 C15 O3 115.8(6)
N3 C15 B1 126.7(6)
O3 C15 B1 117.5(5)
C21 C16 C17 116.3(6)
C21 C16 B1 120.9(6)
C17 C16 B1 122.9(6)
C18 C17 C16 121.8(7)
C18 C17 H17 119.1
C16 C17 H17 119.1
C19 C18 C17 120.4(7)
C19 C18 H18 119.8
C17 C18 H18 119.8
C18 C19 C20 119.9(7)
C18 C19 H19 120.1
C20 C19 H19 120.1
C19 C20 C21 118.8(8)
C19 C20 H20 120.6
C21 C20 H20 120.6
C16 C21 C20 122.9(7)
C16 C21 H21 118.6
C20 C21 H21 118.6
C23 C22 H22A 109.5
C23 C22 H22B 109.5
H22A C22 H22B 109.5
C23 C22 H22C 109.5
H22A C22 H22C 109.5
H22B C22 H22C 109.5
C24 C23 C25 113.7(6)
C24 C23 N4 108.3(5)
C25 C23 N4 102.2(5)
C24 C23 C22 107.9(6)
C25 C23 C22 112.5(6)
N4 C23 C22 112.2(5)
C23 C24 H24A 109.5
C23 C24 H24B 109.5
H24A C24 H24B 109.5
C23 C24 H24C 109.5
H24A C24 H24C 109.5
H24B C24 H24C 109.5
O4 C25 C23 103.5(5)
O4 C25 H25A 111.1
C23 C25 H25A 111.1
O4 C25 H25B 111.1
C23 C25 H25B 111.1
H25A C25 H25B 109.0
N4 C26 O4 115.1(5)
N4 C26 B2 131.7(5)
O4 C26 B2 113.1(5)
C28 C27 H27A 109.5
C28 C27 H27B 109.5
H27A C27 H27B 109.5
C28 C27 H27C 109.5
H27A C27 H27C 109.5
H27B C27 H27C 109.5
C27 C28 N5 111.3(4)
C27 C28 C29 111.7(5)
N5 C28 C29 108.7(4)
C27 C28 C30 113.8(5)
N5 C28 C30 100.2(4)
C29 C28 C30 110.5(5)
C28 C29 H29A 109.5
C28 C29 H29B 109.5
H29A C29 H29B 109.5
C28 C29 H29C 109.5
H29A C29 H29C 109.5
H29B C29 H29C 109.5
O5 C30 C28 103.1(4)
O5 C30 H30A 111.1
C28 C30 H30A 111.1
O5 C30 H30B 111.1
C28 C30 H30B 111.1
H30A C30 H30B 109.1
N5 C31 O5 114.6(5)
N5 C31 B2 131.1(5)
O5 C31 B2 113.9(5)
C33 C32 H32A 109.5
C33 C32 H32B 109.5
H32A C32 H32B 109.5
C33 C32 H32C 109.5
H32A C32 H32C 109.5
H32B C32 H32C 109.5
C34 C33 N6 114.6(9)
C34 C33 C35 111.4(9)
N6 C33 C35 103.8(7)
C34 C33 C32 109.1(9)
N6 C33 C32 107.1(8)
C35 C33 C32 110.7(10)
C33 C34 H34A 109.5
C33 C34 H34B 109.5
H34A C34 H34B 109.5
C33 C34 H34C 109.5
H34A C34 H34C 109.5
H34B C34 H34C 109.5
O6 C35 C33 102.2(7)
O6 C35 H35A 111.3
C33 C35 H35A 111.3
O6 C35 H35B 111.3
C33 C35 H35B 111.3
H35A C35 H35B 109.2
N6 C36 O6 115.8(6)
N6 C36 B2 131.3(7)
O6 C36 B2 112.3(6)
C42 C37 C38 116.6(7)
C42 C37 B2 127.0(6)
C38 C37 B2 116.2(5)
C39 C38 C37 122.2(7)
C39 C38 H38 118.9
C37 C38 H38 118.9
C40 C39 C38 119.0(7)
C40 C39 H39 120.5
C38 C39 H39 120.5
C39 C40 C41 120.2(7)
C39 C40 H40 119.9
C41 C40 H40 119.9
C40 C41 C42 120.1(7)
C40 C41 H41 120.0
C42 C41 H41 120.0
C37 C42 C41 121.8(7)
C37 C42 H42 119.1
C41 C42 H42 119.1
C51 C50 H50A 109.5
C51 C50 H50B 109.5
H50A C50 H50B 109.5
C51 C50 H50C 109.5
H50A C50 H50C 109.5
H50B C50 H50C 109.5
C52 C51 C56 120.0
C52 C51 C50 130.3(10)
C56 C51 C50 109.7(10)
C53 C52 C51 120.0
C53 C52 H52B 120.0
C51 C52 H52B 120.0
C52 C53 C54 120.0
C52 C53 H53 120.0
C54 C53 H53 120.0
C55 C54 C53 120.0
C55 C54 H54 120.0
C53 C54 H54 120.0
C56 C55 C54 120.0
C56 C55 H55 120.0
C54 C55 H55 120.0
C55 C56 C51 120.0
C55 C56 H56 120.0
C51 C56 H56 120.0
C61 C60 H60A 109.5
C61 C60 H60B 109.5
H60A C60 H60B 109.5
C61 C60 H60C 109.5
H60A C60 H60C 109.5
H60B C60 H60C 109.5
C62 C61 C66 120.0
C62 C61 C60 117.3(12)
C66 C61 C60 122.6(12)
C61 C62 C63 120.0
C61 C62 H62 120.0
C63 C62 H62 120.0
C64 C63 C62 120.0
C64 C63 H63 120.0
C62 C63 H63 120.0
C63 C64 C65 120.0
C63 C64 H64 120.0
C65 C64 H64 120.0
C64 C65 C66 120.0
C64 C65 H65 120.0
C66 C65 H65 120.0
C65 C66 C61 120.0
C65 C66 H66 120.0
C61 C66 H66 120.0
C5 N1 C2 108.4(4)
C5 N1 Zn1 120.9(4)
C2 N1 Zn1 130.7(3)
C10 N2 C7 107.1(4)
C10 N2 Zn1 121.1(4)
C7 N2 Zn1 130.9(3)
C15 N3 C12 108.0(6)
C26 N4 C23 108.6(5)
C26 N4 Zn1 121.5(4)
C23 N4 Zn1 129.7(4)
C31 N5 C28 107.6(4)
C31 N5 Zn1 119.6(4)
C28 N5 Zn1 131.5(3)
C36 N6 C33 108.1(7)
C5 O1 C4 107.2(5)
C10 O2 C9 106.5(4)
C15 O3 C14 106.4(6)
C26 O4 C25 107.0(5)
C31 O5 C30 106.9(4)
C36 O6 C35 107.5(6)

loop_
_geom_bond_atom_site_label_1
_geom_bond_atom_site_label_2
_geom_bond_distance
Zn1 N5 1.995(4)
Zn1 N2 1.999(4)
Zn1 N4 2.015(5)
Zn1 N1 2.015(4)
B1 C10 1.618(8)
B1 C16 1.629(9)
B1 C15 1.631(10)
B1 C5 1.642(9)
B2 C36 1.594(10)
B2 C31 1.610(9)
B2 C26 1.627(9)
B2 C37 1.670(10)
C1 C2 1.529(9)
C1 H1A 0.98
C1 H1B 0.98
C1 H1C 0.98
C2 C3 1.506(9)
C2 N1 1.515(7)
C2 C4 1.517(9)
C3 H3A 0.98
C3 H3B 0.98
C3 H3C 0.98
C4 O1 1.459(8)
C4 H4A 0.99
C4 H4B 0.99
C5 N1 1.293(7)
C5 O1 1.357(7)
C6 C7 1.523(7)
C6 H6A 0.98
C6 H6B 0.98
C6 H6C 0.98
C7 N2 1.498(7)
C7 C9 1.517(8)
C7 C8 1.539(8)
C8 H8A 0.98
C8 H8B 0.98
C8 H8C 0.98
C9 O2 1.458(7)
C9 H9A 0.99
C9 H9B 0.99
C10 N2 1.305(7)
C10 O2 1.344(7)
C11 C12 1.533(13)
C11 H11A 0.98
C11 H11B 0.98
C11 H11C 0.98
C12 C14 1.481(11)
C12 N3 1.492(10)
C12 C13 1.520(12)
C13 H13A 0.98
C13 H13B 0.98
C13 H13C 0.98
C14 O3 1.446(10)
C14 H14A 0.99
C14 H14B 0.99
C15 N3 1.262(9)
C15 O3 1.370(8)
C16 C21 1.368(10)
C16 C17 1.385(9)
C17 C18 1.383(10)
C17 H17 0.95
C18 C19 1.360(12)
C18 H18 0.95
C19 C20 1.369(12)
C19 H19 0.95
C20 C21 1.399(10)
C20 H20 0.95
C21 H21 0.95
C22 C23 1.535(9)
C22 H22A 0.98
C22 H22B 0.98
C22 H22C 0.98
C23 C24 1.494(9)
C23 C25 1.510(9)
C23 N4 1.511(7)
C24 H24A 0.98
C24 H24B 0.98
C24 H24C 0.98
C25 O4 1.475(9)
C25 H25A 0.99
C25 H25B 0.99
C26 N4 1.278(7)
C26 O4 1.356(7)
C27 C28 1.515(8)
C27 H27A 0.98
C27 H27B 0.98
C27 H27C 0.98
C28 N5 1.519(7)
C28 C29 1.523(8)
C28 C30 1.532(8)
C29 H29A 0.98
C29 H29B 0.98
C29 H29C 0.98
C30 O5 1.451(7)
C30 H30A 0.99
C30 H30B 0.99
C31 N5 1.290(7)
C31 O5 1.363(7)
C32 C33 1.550(15)
C32 H32A 0.98
C32 H32B 0.98
C32 H32C 0.98
C33 C34 1.469(13)
C33 N6 1.475(10)
C33 C35 1.533(14)
C34 H34A 0.98
C34 H34B 0.98
C34 H34C 0.98
C35 O6 1.478(10)
C35 H35A 0.99
C35 H35B 0.99
C36 N6 1.288(9)
C36 O6 1.345(9)
C37 C42 1.360(9)
C37 C38 1.417(10)
C38 C39 1.399(10)
C38 H38 0.95
C39 C40 1.359(11)
C39 H39 0.95
C40 C41 1.386(11)
C40 H40 0.95
C41 C42 1.400(10)
C41 H41 0.95
C42 H42 0.95
C50 C51 1.445(14)
C50 H50A 0.98
C50 H50B 0.98
C50 H50C 0.98
C51 C52 1.39
C51 C56 1.39
C52 C53 1.39
C52 H52B 0.95
C53 C54 1.39
C53 H53 0.95
C54 C55 1.39
C54 H54 0.95
C55 C56 1.39
C55 H55 0.95
C56 H56 0.95
C60 C61 1.515(19)
C60 H60A 0.98
C60 H60B 0.98
C60 H60C 0.98
C61 C62 1.39
C61 C66 1.39
C62 C63 1.39
C62 H62 0.95
C63 C64 1.39
C63 H63 0.95
C64 C65 1.39
C64 H64 0.95
C65 C66 1.39
C65 H65 0.95
C66 H66 0.95

loop_
_platon_squeeze_void_nr
_platon_squeeze_void_average_x
_platon_squeeze_void_average_y
_platon_squeeze_void_average_z
_platon_squeeze_void_volume
_platon_squeeze_void_count_electrons
1 -0.046 0.146 0.743 15.4 0.3
2 0.000 0.500 0.500 210.6 21.6
3 0.046 0.854 0.256 16.3 0.4
4 -0.108 0.258 0.724 21.3 0.3
5 0.108 0.742 0.276 20.6 -0.5
